data_7706609
loop_
_publ_author_name
'Zhang, Jianfeng'
'Wenzel, Marco'
'Schnaars, Kathleen'
'Hennersdorf, Felix'
'Schwedtmann, Kai'
'M\"arz, Juliane'
'Rossberg, Andr\'e'
'Kaden, Peter'
'Kraus, Florian'
'Stumpf, Thorsten'
'Weigand, Jan J.'

_publ_section_title
;
 Coordination of trivalent lanthanum and cerium, and tetravalent cerium
 and actinides (An = Th(IV), U(IV), Np(IV)) by a 4-phosphoryl
 1<i>H</i>-pyrazol-5-olate ligand in solution and the solid state.
;
_journal_issue 10
_journal_name_full 'Dalton transactions (Cambridge, England : 2003)'
_journal_page_first 3550
_journal_page_last 3558
_journal_paper_doi 10.1039/d1dt00365h
_journal_volume 50
_journal_year 2021
_chemical_formula_moiety 'C68 H96 Ce N8 O16 P4, 3(C2 H3 N), 3(H2 O)'
_chemical_formula_sum 'C74 H111 Ce N11 O19 P4'
_chemical_formula_weight 1722.73
_space_group_crystal_system tetragonal
_space_group_IT_number 85
_space_group_name_Hall '-P 4a'
_space_group_name_H-M_alt 'P 4/n :2'
_atom_sites_solution_hydrogens mixed
_atom_sites_solution_primary dual
_audit_creation_date 2021-02-05
_audit_creation_method
;
Olex2 1.2
(compiled 2018.05.29 svn.r3508 for OlexSys, GUI svn.r5506)
;
_audit_update_record
;
2021-02-07 deposited with the CCDC.	2021-02-12 downloaded from the CCDC.
;
_cell_angle_alpha 90
_cell_angle_beta 90
_cell_angle_gamma 90
_cell_formula_units_Z 2
_cell_length_a 17.60897(13)
_cell_length_b 17.60897(13)
_cell_length_c 13.59834(15)
_cell_measurement_reflns_used 21960
_cell_measurement_temperature 99.98(16)
_cell_measurement_theta_max 76.4280
_cell_measurement_theta_min 4.1010
_cell_volume 4216.52(6)
_computing_cell_refinement 'CrysAlisPro 1.171.38.41 (Rigaku OD, 2015)'
_computing_data_collection 'CrysAlisPro 1.171.38.41 (Rigaku OD, 2015)'
_computing_data_reduction 'CrysAlisPro 1.171.38.41 (Rigaku OD, 2015)'
_computing_molecular_graphics 'Olex2 (Dolomanov et al., 2009)'
_computing_publication_material 'Olex2 (Dolomanov et al., 2009)'
_computing_structure_refinement 'ShelXL (Sheldrick, 2015)'
_computing_structure_solution 'ShelXT (Sheldrick, 2015)'
_diffrn_ambient_temperature 99.98(16)
_diffrn_detector_area_resol_mean 5.2850
_diffrn_detector_type AtlasS2
_diffrn_measured_fraction_theta_full 1.000
_diffrn_measured_fraction_theta_max 0.991
_diffrn_measurement_details
;
List of Runs (angles in degrees, time in seconds):

  # Type    Start    End  Width  t~exp~   \w     \q     \k     \f   Frames
#--------------------------------------------------------------------------
  1  \w   -112.00  -7.00   0.50    8.00    --  -38.50 -77.00-150.00  210
  2  \w      1.00  82.00   0.50    8.00    --   42.50 -99.00-180.00  162
  3  \w    -30.00  65.00   0.50    8.00    --   42.50 -38.00  30.00  190
  4  \w      1.00  82.00   0.50    8.00    --   42.50 -99.00  30.00  162
  5  \w     23.00  98.00   0.50    8.00    --   42.50-125.00 -30.00  150
  6  \w     80.00 178.00   0.50   32.00    --  111.00  77.00   0.00  196
  7  \w     36.00 135.00   0.50   32.00    --  111.00 -30.00  60.00  198
  8  \w     83.00 178.00   0.50   32.00    --  111.00  61.00 -90.00  190
  9  \w     40.00 135.00   0.50   32.00    --  111.00 -45.00-120.00  190
 10  \w     95.00 139.00   0.50   32.00    --  111.00  30.00-120.00   88
 11  \w     42.00  72.00   0.50   32.00    --  111.00-125.00   0.00   60
 12  \w     80.00 107.00   0.50   32.00    --  111.00 -94.00  60.00   54
 13  \w     67.00 176.00   0.50   32.00    --  111.00  15.00-150.00  218
 14  \w    118.00 165.00   0.50   32.00    --  111.00 125.00-150.00   94
 15  \w     85.00 120.00   0.50   32.00    --  111.00-125.00  60.00   70
 16  \w     99.00 168.00   0.50   32.00    --  111.00  61.00  30.00  138
;
_diffrn_measurement_device 'four-circle diffractometer'
_diffrn_measurement_device_type 'SuperNova, Dual, Cu at zero, AtlasS2'
_diffrn_measurement_method '\w scans'
_diffrn_radiation_type CuK\a
_diffrn_radiation_wavelength 1.54184
_diffrn_reflns_av_R_equivalents 0.0384
_diffrn_reflns_av_unetI/netI 0.0183
_diffrn_reflns_Laue_measured_fraction_full 1.000
_diffrn_reflns_Laue_measured_fraction_max 0.991
_diffrn_reflns_limit_h_max 21
_diffrn_reflns_limit_h_min -22
_diffrn_reflns_limit_k_max 21
_diffrn_reflns_limit_k_min -19
_diffrn_reflns_limit_l_max 16
_diffrn_reflns_limit_l_min -17
_diffrn_reflns_number 30443
_diffrn_reflns_point_group_measured_fraction_full 1.000
_diffrn_reflns_point_group_measured_fraction_max 0.991
_diffrn_reflns_theta_full 67.684
_diffrn_reflns_theta_max 76.836
_diffrn_reflns_theta_min 3.250
_exptl_absorpt_coefficient_mu 5.484
_exptl_absorpt_correction_T_max 0.916
_exptl_absorpt_correction_T_min 0.402
_exptl_absorpt_correction_type gaussian
_exptl_absorpt_process_details
;
CrysAlisPro 1.171.38.41 (Rigaku Oxford Diffraction, 2015)
Numerical absorption correction based on gaussian integration over
			a multifaceted crystal model
Empirical absorption correction using spherical harmonics,
 implemented in SCALE3 ABSPACK scaling algorithm.
;
_exptl_crystal_colour 'dark violet'
_exptl_crystal_colour_modifier dark
_exptl_crystal_colour_primary violet
_exptl_crystal_density_diffrn 1.357
_exptl_crystal_description plate
_exptl_crystal_F_000 1804
_exptl_crystal_size_max 0.245
_exptl_crystal_size_mid 0.196
_exptl_crystal_size_min 0.016
_refine_diff_density_max 0.303
_refine_diff_density_min -0.715
_refine_diff_density_rms 0.047
_refine_ls_extinction_method none
_refine_ls_goodness_of_fit_ref 1.075
_refine_ls_hydrogen_treatment mixed
_refine_ls_matrix_type full
_refine_ls_number_parameters 244
_refine_ls_number_reflns 4427
_refine_ls_number_restraints 6
_refine_ls_restrained_S_all 1.075
_refine_ls_R_factor_all 0.0244
_refine_ls_R_factor_gt 0.0240
_refine_ls_shift/su_max 0.000
_refine_ls_shift/su_mean 0.000
_refine_ls_structure_factor_coef Fsqd
_refine_ls_weighting_details 'w=1/[\s^2^(Fo^2^)+(0.0357P)^2^+1.8023P] where P=(Fo^2^+2Fc^2^)/3'
_refine_ls_weighting_scheme calc
_refine_ls_wR_factor_gt 0.0637
_refine_ls_wR_factor_ref 0.0640
_reflns_Friedel_coverage 0.000
_reflns_number_gt 4355
_reflns_number_total 4427
_reflns_threshold_expression 'I > 2\s(I)'
_cod_data_source_file d1dt00365h2.cif
_cod_data_source_block 6
_cod_depositor_comments 'Adding full bibliography for 7706609--7706617.cif.'
_cod_original_cell_volume 4216.52(8)
_cod_original_sg_symbol_H-M 'P 4/n'
_cod_database_code 7706609
_shelx_shelxl_version_number 2016/6
_shelx_space_group_comment
;
The symmetry employed for this shelxl refinement is uniquely defined
by the following loop, which should always be used as a source of
symmetry information in preference to the above space-group names.
They are only intended as comments.
;
_shelx_estimated_absorpt_t_max 0.917
_shelx_estimated_absorpt_t_min 0.347
_olex2_refinement_description
;
1. Fixed Uiso
 At 1.2 times of:
  All C(H) groups
 At 1.5 times of:
  All C(H,H,H) groups
2. Restrained distances
 C18-H18C = C18-H18B = C18-H18A
 0.96 with sigma of 0.001
 H18C-H18B \\sim H18B-H18A \\sim H18C-H18A
 with sigma of 0.01
3. Others
 Fixed Sof: H18A(0.25) H18B(0.25) H18C(0.25)
4.a Ternary CH refined with riding coordinates:
 C12(H12), C15(H15)
4.b Aromatic/amide H refined with riding coordinates:
 C6(H6), C7(H7), C9(H9), C10(H10)
4.c Idealised Me refined as rotating group:
 C4(H4A,H4B,H4C), C11(H11A,H11B,H11C), C13(H13A,H13B,H13C), C14(H14A,H14B,
 H14C), C16(H16A,H16B,H16C), C17(H17A,H17B,H17C)
;
_olex2_submission_special_instructions 'No special instructions were received'
_oxdiff_exptl_absorpt_empirical_details
;
Empirical correction (ABSPACK) includes:
- Absorption correction using spherical harmonics
- Frame scaling
;

loop_
_space_group_symop_operation_xyz
'x, y, z'
'-x+1/2, -y+1/2, z'
'-y+1/2, x, z'
'y, -x+1/2, z'
'-x, -y, -z'
'x-1/2, y-1/2, -z'
'y-1/2, -x, -z'
'-y, x-1/2, -z'

loop_
_atom_site_label
_atom_site_type_symbol
_atom_site_fract_x
_atom_site_fract_y
_atom_site_fract_z
_atom_site_U_iso_or_equiv
_atom_site_adp_type
_atom_site_occupancy
_atom_site_site_symmetry_order
_atom_site_calc_flag
_atom_site_refinement_flags_posn
_atom_site_refinement_flags_adp
_atom_site_refinement_flags_occupancy
_atom_site_disorder_assembly
_atom_site_disorder_group
Ce1 Ce 0.750000 0.750000 0.62159(2) 0.01678(6) Uani 1 4 d S T P . .
P1 P 0.65777(2) 0.57807(2) 0.71678(3) 0.02168(10) Uani 1 1 d . . . . .
O1 O 0.75686(7) 0.63875(6) 0.52863(9) 0.0241(2) Uani 1 1 d . . . . .
O2 O 0.67702(7) 0.66064(7) 0.71788(9) 0.0243(2) Uani 1 1 d . . . . .
O3 O 0.69652(7) 0.52927(7) 0.79915(9) 0.0285(3) Uani 1 1 d . . . . .
O4 O 0.57102(6) 0.56384(7) 0.73906(9) 0.0253(2) Uani 1 1 d . . . . .
N1 N 0.74091(8) 0.51735(8) 0.46320(11) 0.0251(3) Uani 1 1 d . . . . .
N2 N 0.70741(9) 0.44863(8) 0.48827(13) 0.0310(3) Uani 1 1 d . . . . .
C1 C 0.72962(9) 0.57148(9) 0.53470(12) 0.0211(3) Uani 1 1 d . . . . .
C2 C 0.68595(10) 0.53572(10) 0.60771(13) 0.0234(3) Uani 1 1 d . . . . .
C3 C 0.67525(10) 0.46021(10) 0.57465(15) 0.0289(4) Uani 1 1 d . . . . .
C4 C 0.63484(13) 0.39763(12) 0.62679(17) 0.0407(5) Uani 1 1 d . . . . .
H4A H 0.582646 0.413399 0.641214 0.061 Uiso 1 1 calc GR . . . .
H4B H 0.661287 0.386076 0.688413 0.061 Uiso 1 1 calc GR . . . .
H4C H 0.634041 0.352287 0.585017 0.061 Uiso 1 1 calc GR . . . .
C5 C 0.78002(10) 0.52453(10) 0.37230(12) 0.0243(3) Uani 1 1 d . . . . .
C6 C 0.84040(11) 0.57502(11) 0.36250(13) 0.0278(4) Uani 1 1 d . . . . .
H6 H 0.854614 0.606845 0.415826 0.033 Uiso 1 1 calc R . . . .
C7 C 0.87965(11) 0.57840(11) 0.27397(13) 0.0306(4) Uani 1 1 d . . . . .
H7 H 0.920322 0.613445 0.267032 0.037 Uiso 1 1 calc R . . . .
C8 C 0.86071(11) 0.53158(11) 0.19522(13) 0.0328(4) Uani 1 1 d . . . . .
C9 C 0.80000(12) 0.48244(12) 0.20647(14) 0.0343(4) Uani 1 1 d . . . . .
H9 H 0.785985 0.450434 0.153235 0.041 Uiso 1 1 calc R . . . .
C10 C 0.75896(10) 0.47872(11) 0.29380(14) 0.0302(4) Uani 1 1 d . . . . .
H10 H 0.716954 0.445174 0.299637 0.036 Uiso 1 1 calc R . . . .
C11 C 0.90703(15) 0.53324(16) 0.10177(16) 0.0484(6) Uani 1 1 d . . . . .
H11A H 0.911593 0.585737 0.078570 0.073 Uiso 1 1 calc GR . . . .
H11B H 0.881828 0.502480 0.051353 0.073 Uiso 1 1 calc GR . . . .
H11C H 0.957731 0.512590 0.114739 0.073 Uiso 1 1 calc GR . . . .
C12 C 0.68104(11) 0.54085(12) 0.90383(14) 0.0346(4) Uani 1 1 d . . . . .
H12 H 0.629005 0.562669 0.912167 0.041 Uiso 1 1 calc R . . . .
C13 C 0.73896(14) 0.59540(14) 0.94423(17) 0.0467(5) Uani 1 1 d . . . . .
H13A H 0.789999 0.574431 0.934807 0.070 Uiso 1 1 calc GR . . . .
H13B H 0.729698 0.603241 1.014561 0.070 Uiso 1 1 calc GR . . . .
H13C H 0.734914 0.644050 0.909624 0.070 Uiso 1 1 calc GR . . . .
C14 C 0.68416(14) 0.46309(15) 0.95028(17) 0.0489(6) Uani 1 1 d . . . . .
H14A H 0.646630 0.429940 0.918827 0.073 Uiso 1 1 calc GR . . . .
H14B H 0.672830 0.467254 1.020631 0.073 Uiso 1 1 calc GR . . . .
H14C H 0.735040 0.441577 0.941543 0.073 Uiso 1 1 calc GR . . . .
C15 C 0.51194(10) 0.61355(10) 0.69850(15) 0.0305(4) Uani 1 1 d . . . . .
H15 H 0.533221 0.665643 0.688625 0.037 Uiso 1 1 calc R . . . .
C16 C 0.48582(13) 0.58249(17) 0.60167(17) 0.0490(6) Uani 1 1 d . . . . .
H16A H 0.528851 0.580265 0.556069 0.074 Uiso 1 1 calc GR . . . .
H16B H 0.446313 0.615563 0.574420 0.074 Uiso 1 1 calc GR . . . .
H16C H 0.465195 0.531322 0.611191 0.074 Uiso 1 1 calc GR . . . .
C17 C 0.44923(11) 0.61667(13) 0.77435(17) 0.0388(5) Uani 1 1 d . . . . .
H17A H 0.426740 0.566101 0.781880 0.058 Uiso 1 1 calc GR . . . .
H17B H 0.410097 0.652584 0.752835 0.058 Uiso 1 1 calc GR . . . .
H17C H 0.470219 0.633361 0.837505 0.058 Uiso 1 1 calc GR . . . .
N3 N 0.750000 0.750000 0.1213(5) 0.155(4) Uani 1 4 d S T P . .
C19 C 0.750000 0.750000 0.2039(4) 0.0683(16) Uani 1 4 d S T P . .
C18 C 0.750000 0.750000 0.3086(4) 0.0450(10) Uani 1 4 d DS T P . .
H18A H 0.6991(10) 0.769(3) 0.316(8) 0.067 Uiso 0.25 1 d DR . . A -1
H18B H 0.785(2) 0.785(2) 0.339(5) 0.067 Uiso 0.25 1 d DR . . B -1
H18C H 0.754(4) 0.7014(15) 0.340(4) 0.067 Uiso 0.25 1 d DR . . C -1

loop_
_atom_site_aniso_label
_atom_site_aniso_U_11
_atom_site_aniso_U_22
_atom_site_aniso_U_33
_atom_site_aniso_U_23
_atom_site_aniso_U_13
_atom_site_aniso_U_12
Ce1 0.01285(7) 0.01285(7) 0.02462(9) 0.000 0.000 0.000
P1 0.01723(19) 0.02045(19) 0.0274(2) 0.00286(15) 0.00204(14) 0.00006(14)
O1 0.0275(6) 0.0162(5) 0.0286(6) -0.0011(4) 0.0057(5) 0.0003(4)
O2 0.0207(6) 0.0236(6) 0.0287(6) -0.0013(5) 0.0028(4) -0.0005(4)
O3 0.0245(6) 0.0317(6) 0.0294(6) 0.0066(5) 0.0019(5) 0.0054(5)
O4 0.0187(5) 0.0247(6) 0.0324(6) 0.0063(5) 0.0037(5) 0.0000(4)
N1 0.0213(7) 0.0205(7) 0.0333(7) -0.0047(6) 0.0046(6) 0.0000(5)
N2 0.0248(7) 0.0202(7) 0.0481(9) -0.0071(6) 0.0063(7) -0.0060(6)
C1 0.0173(7) 0.0190(7) 0.0270(8) -0.0007(6) -0.0003(6) 0.0024(6)
C2 0.0188(8) 0.0194(8) 0.0319(8) 0.0012(6) 0.0018(6) -0.0014(6)
C3 0.0200(8) 0.0200(8) 0.0469(10) -0.0025(7) 0.0028(7) -0.0027(6)
C4 0.0348(11) 0.0233(10) 0.0641(14) -0.0007(8) 0.0143(9) -0.0081(8)
C5 0.0201(8) 0.0240(8) 0.0288(8) -0.0019(6) -0.0003(6) 0.0071(6)
C6 0.0285(9) 0.0255(9) 0.0292(8) -0.0026(7) 0.0031(7) 0.0020(7)
C7 0.0323(9) 0.0285(9) 0.0311(9) 0.0022(7) 0.0037(7) 0.0050(7)
C8 0.0364(10) 0.0366(10) 0.0253(8) 0.0034(7) -0.0021(7) 0.0132(8)
C9 0.0365(10) 0.0396(10) 0.0267(8) -0.0058(7) -0.0096(7) 0.0116(8)
C10 0.0241(8) 0.0316(9) 0.0350(9) -0.0055(7) -0.0072(7) 0.0056(7)
C11 0.0583(15) 0.0595(15) 0.0274(9) 0.0024(10) 0.0058(10) 0.0090(12)
C12 0.0302(9) 0.0454(11) 0.0281(9) 0.0062(8) 0.0009(7) 0.0060(8)
C13 0.0453(12) 0.0496(13) 0.0452(12) -0.0047(10) -0.0109(10) 0.0053(10)
C14 0.0483(13) 0.0569(14) 0.0413(11) 0.0199(10) -0.0010(10) -0.0046(11)
C15 0.0190(8) 0.0246(8) 0.0479(10) 0.0101(8) 0.0003(7) 0.0002(6)
C16 0.0290(11) 0.0807(18) 0.0375(10) 0.0118(11) -0.0006(9) 0.0063(11)
C17 0.0220(9) 0.0419(11) 0.0524(12) -0.0085(9) 0.0033(8) 0.0034(8)
N3 0.208(7) 0.208(7) 0.050(4) 0.000 0.000 0.000
C19 0.076(3) 0.076(3) 0.052(3) 0.000 0.000 0.000
C18 0.0422(14) 0.0422(14) 0.051(3) 0.000 0.000 0.000

loop_
_atom_type_symbol
_atom_type_description
_atom_type_scat_dispersion_real
_atom_type_scat_dispersion_imag
_atom_type_scat_source
C C 0.0181 0.0091 'International Tables Vol C Tables 4.2.6.8 and 6.1.1.4'
H H 0.0000 0.0000 'International Tables Vol C Tables 4.2.6.8 and 6.1.1.4'
Ce Ce -1.8482 9.6596 'International Tables Vol C Tables 4.2.6.8 and 6.1.1.4'
N N 0.0311 0.0180 'International Tables Vol C Tables 4.2.6.8 and 6.1.1.4'
O O 0.0492 0.0322 'International Tables Vol C Tables 4.2.6.8 and 6.1.1.4'
P P 0.2955 0.4335 'International Tables Vol C Tables 4.2.6.8 and 6.1.1.4'

loop_
_exptl_crystal_face_index_h
_exptl_crystal_face_index_k
_exptl_crystal_face_index_l
_exptl_crystal_face_perp_dist
-5 -4 1 0.0965
5 4 -1 0.0965
5 -4 2 0.0928
-2 5 -2 0.0835
0 1 5 0.0074
0 -1 -5 0.0084

loop_
_geom_angle_atom_site_label_1
_geom_angle_atom_site_label_2
_geom_angle_atom_site_label_3
_geom_angle
_geom_angle_site_symmetry_1
_geom_angle_site_symmetry_3
_geom_angle_publ_flag
O1 Ce1 O1 72.95(3) . 4_565 ?
O1 Ce1 O1 72.95(3) . 3_655 ?
O1 Ce1 O1 114.43(6) 4_565 3_655 ?
O1 Ce1 O1 114.43(6) . 2_665 ?
O1 Ce1 O1 72.95(3) 4_565 2_665 ?
O1 Ce1 O1 72.95(3) 3_655 2_665 ?
O1 Ce1 O2 76.97(4) 2_665 2_665 ?
O1 Ce1 O2 140.64(4) 2_665 3_655 ?
O1 Ce1 O2 140.64(4) . 4_565 ?
O1 Ce1 O2 144.30(4) . 2_665 ?
O1 Ce1 O2 79.25(4) 2_665 4_565 ?
O1 Ce1 O2 79.25(4) . 3_655 ?
O1 Ce1 O2 76.97(4) . . ?
O1 Ce1 O2 79.25(4) 3_655 2_665 ?
O1 Ce1 O2 76.97(4) 4_565 4_565 ?
O1 Ce1 O2 140.64(4) 4_565 2_665 ?
O1 Ce1 O2 144.30(4) 2_665 . ?
O1 Ce1 O2 76.97(4) 3_655 3_655 ?
O1 Ce1 O2 144.30(4) 4_565 3_655 ?
O1 Ce1 O2 144.30(4) 3_655 4_565 ?
O1 Ce1 O2 79.25(4) 4_565 . ?
O1 Ce1 O2 140.64(4) 3_655 . ?
O2 Ce1 O2 114.40(6) . 2_665 ?
O2 Ce1 O2 72.93(3) 2_665 4_565 ?
O2 Ce1 O2 72.93(3) 2_665 3_655 ?
O2 Ce1 O2 114.40(6) 3_655 4_565 ?
O2 Ce1 O2 72.93(3) . 4_565 ?
O2 Ce1 O2 72.93(3) . 3_655 ?
O2 P1 O3 115.32(7) . . ?
O2 P1 O4 111.88(7) . . ?
O2 P1 C2 111.27(8) . . ?
O3 P1 O4 101.37(7) . . ?
O3 P1 C2 104.53(8) . . ?
O4 P1 C2 111.93(8) . . ?
C1 O1 Ce1 136.21(10) . . ?
P1 O2 Ce1 138.53(7) . . ?
C12 O3 P1 122.50(12) . . ?
C15 O4 P1 121.31(10) . . ?
N2 N1 C5 119.81(14) . . ?
C1 N1 N2 111.65(14) . . ?
C1 N1 C5 128.54(15) . . ?
C3 N2 N1 105.43(14) . . ?
O1 C1 N1 122.76(15) . . ?
O1 C1 C2 131.70(15) . . ?
N1 C1 C2 105.54(14) . . ?
C1 C2 P1 124.66(13) . . ?
C1 C2 C3 105.62(15) . . ?
C3 C2 P1 129.63(14) . . ?
N2 C3 C2 111.74(16) . . ?
N2 C3 C4 120.92(16) . . ?
C2 C3 C4 127.33(18) . . ?
C3 C4 H4A 109.5 . . ?
C3 C4 H4B 109.5 . . ?
C3 C4 H4C 109.5 . . ?
H4A C4 H4B 109.5 . . ?
H4A C4 H4C 109.5 . . ?
H4B C4 H4C 109.5 . . ?
C6 C5 N1 120.68(15) . . ?
C10 C5 N1 119.19(17) . . ?
C10 C5 C6 120.09(17) . . ?
C5 C6 H6 120.3 . . ?
C7 C6 C5 119.35(17) . . ?
C7 C6 H6 120.3 . . ?
C6 C7 H7 119.3 . . ?
C6 C7 C8 121.46(19) . . ?
C8 C7 H7 119.3 . . ?
C7 C8 C11 120.4(2) . . ?
C9 C8 C7 118.06(18) . . ?
C9 C8 C11 121.48(19) . . ?
C8 C9 H9 119.2 . . ?
C8 C9 C10 121.66(18) . . ?
C10 C9 H9 119.2 . . ?
C5 C10 C9 119.35(18) . . ?
C5 C10 H10 120.3 . . ?
C9 C10 H10 120.3 . . ?
C8 C11 H11A 109.5 . . ?
C8 C11 H11B 109.5 . . ?
C8 C11 H11C 109.5 . . ?
H11A C11 H11B 109.5 . . ?
H11A C11 H11C 109.5 . . ?
H11B C11 H11C 109.5 . . ?
O3 C12 H12 109.5 . . ?
O3 C12 C13 108.53(17) . . ?
O3 C12 C14 105.89(17) . . ?
C13 C12 H12 109.5 . . ?
C13 C12 C14 113.69(18) . . ?
C14 C12 H12 109.5 . . ?
C12 C13 H13A 109.5 . . ?
C12 C13 H13B 109.5 . . ?
C12 C13 H13C 109.5 . . ?
H13A C13 H13B 109.5 . . ?
H13A C13 H13C 109.5 . . ?
H13B C13 H13C 109.5 . . ?
C12 C14 H14A 109.5 . . ?
C12 C14 H14B 109.5 . . ?
C12 C14 H14C 109.5 . . ?
H14A C14 H14B 109.5 . . ?
H14A C14 H14C 109.5 . . ?
H14B C14 H14C 109.5 . . ?
O4 C15 H15 109.4 . . ?
O4 C15 C16 109.29(17) . . ?
O4 C15 C17 106.44(15) . . ?
C16 C15 H15 109.4 . . ?
C16 C15 C17 112.87(17) . . ?
C17 C15 H15 109.4 . . ?
C15 C16 H16A 109.5 . . ?
C15 C16 H16B 109.5 . . ?
C15 C16 H16C 109.5 . . ?
H16A C16 H16B 109.5 . . ?
H16A C16 H16C 109.5 . . ?
H16B C16 H16C 109.5 . . ?
C15 C17 H17A 109.5 . . ?
C15 C17 H17B 109.5 . . ?
C15 C17 H17C 109.5 . . ?
H17A C17 H17B 109.5 . . ?
H17A C17 H17C 109.5 . . ?
H17B C17 H17C 109.5 . . ?
N3 C19 C18 180.0 . . ?
C19 C18 H18A 96(7) . . ?
C19 C18 H18B 115(4) . . ?
C19 C18 H18C 116(4) . . ?
H18A C18 H18B 109(2) . . ?
H18A C18 H18C 109(2) . . ?
H18B C18 H18C 109(2) . . ?

loop_
_geom_bond_atom_site_label_1
_geom_bond_atom_site_label_2
_geom_bond_distance
_geom_bond_site_symmetry_2
_geom_bond_publ_flag
Ce1 O1 2.3346(11) . ?
Ce1 O1 2.3346(11) 4_565 ?
Ce1 O1 2.3346(11) 3_655 ?
Ce1 O1 2.3346(11) 2_665 ?
Ce1 O2 2.4170(12) . ?
Ce1 O2 2.4171(12) 3_655 ?
Ce1 O2 2.4171(12) 4_565 ?
Ce1 O2 2.4171(12) 2_665 ?
P1 O2 1.4930(12) . ?
P1 O3 1.5680(13) . ?
P1 O4 1.5774(12) . ?
P1 C2 1.7326(18) . ?
O1 C1 1.281(2) . ?
O3 C12 1.464(2) . ?
O4 C15 1.467(2) . ?
N1 N2 1.389(2) . ?
N1 C1 1.376(2) . ?
N1 C5 1.421(2) . ?
N2 C3 1.320(3) . ?
C1 C2 1.405(2) . ?
C2 C3 1.416(2) . ?
C3 C4 1.491(3) . ?
C4 H4A 0.9800 . ?
C4 H4B 0.9800 . ?
C4 H4C 0.9800 . ?
C5 C6 1.392(3) . ?
C5 C10 1.388(2) . ?
C6 H6 0.9500 . ?
C6 C7 1.390(3) . ?
C7 H7 0.9500 . ?
C7 C8 1.392(3) . ?
C8 C9 1.384(3) . ?
C8 C11 1.510(3) . ?
C9 H9 0.9500 . ?
C9 C10 1.392(3) . ?
C10 H10 0.9500 . ?
C11 H11A 0.9800 . ?
C11 H11B 0.9800 . ?
C11 H11C 0.9800 . ?
C12 H12 1.0000 . ?
C12 C13 1.505(3) . ?
C12 C14 1.509(3) . ?
C13 H13A 0.9800 . ?
C13 H13B 0.9800 . ?
C13 H13C 0.9800 . ?
C14 H14A 0.9800 . ?
C14 H14B 0.9800 . ?
C14 H14C 0.9800 . ?
C15 H15 1.0000 . ?
C15 C16 1.498(3) . ?
C15 C17 1.512(3) . ?
C16 H16A 0.9800 . ?
C16 H16B 0.9800 . ?
C16 H16C 0.9800 . ?
C17 H17A 0.9800 . ?
C17 H17B 0.9800 . ?
C17 H17C 0.9800 . ?
N3 C19 1.124(8) . ?
C19 C18 1.423(8) . ?
C18 H18A 0.9601(11) . ?
C18 H18B 0.9600(10) . ?
C18 H18C 0.9600(10) . ?

loop_
_geom_torsion_atom_site_label_1
_geom_torsion_atom_site_label_2
_geom_torsion_atom_site_label_3
_geom_torsion_atom_site_label_4
_geom_torsion
_geom_torsion_site_symmetry_1
_geom_torsion_site_symmetry_2
_geom_torsion_site_symmetry_3
_geom_torsion_site_symmetry_4
_geom_torsion_publ_flag
Ce1 O1 C1 N1 176.30(11) . . . . ?
Ce1 O1 C1 C2 -4.6(3) . . . . ?
P1 O3 C12 C13 -92.52(18) . . . . ?
P1 O3 C12 C14 145.07(14) . . . . ?
P1 O4 C15 C16 91.05(17) . . . . ?
P1 O4 C15 C17 -146.77(13) . . . . ?
P1 C2 C3 N2 -177.79(14) . . . . ?
P1 C2 C3 C4 1.1(3) . . . . ?
O1 C1 C2 P1 -1.1(3) . . . . ?
O1 C1 C2 C3 -178.02(17) . . . . ?
O2 P1 O3 C12 64.10(15) . . . . ?
O2 P1 O4 C15 39.72(15) . . . . ?
O2 P1 C2 C1 7.44(18) . . . . ?
O2 P1 C2 C3 -176.42(16) . . . . ?
O3 P1 O2 Ce1 108.70(11) . . . . ?
O3 P1 O4 C15 163.15(13) . . . . ?
O3 P1 C2 C1 -117.66(15) . . . . ?
O3 P1 C2 C3 58.47(18) . . . . ?
O4 P1 O2 Ce1 -136.15(10) . . . . ?
O4 P1 O3 C12 -56.94(15) . . . . ?
O4 P1 C2 C1 133.44(14) . . . . ?
O4 P1 C2 C3 -50.43(19) . . . . ?
N1 N2 C3 C2 0.5(2) . . . . ?
N1 N2 C3 C4 -178.45(17) . . . . ?
N1 C1 C2 P1 178.08(13) . . . . ?
N1 C1 C2 C3 1.17(18) . . . . ?
N1 C5 C6 C7 177.23(16) . . . . ?
N1 C5 C10 C9 -176.27(16) . . . . ?
N2 N1 C1 O1 178.35(15) . . . . ?
N2 N1 C1 C2 -0.93(19) . . . . ?
N2 N1 C5 C6 -150.68(17) . . . . ?
N2 N1 C5 C10 27.3(2) . . . . ?
C1 N1 N2 C3 0.3(2) . . . . ?
C1 N1 C5 C6 30.0(3) . . . . ?
C1 N1 C5 C10 -152.06(17) . . . . ?
C1 C2 C3 N2 -1.1(2) . . . . ?
C1 C2 C3 C4 177.80(19) . . . . ?
C2 P1 O2 Ce1 -10.12(13) . . . . ?
C2 P1 O3 C12 -173.41(14) . . . . ?
C2 P1 O4 C15 -85.95(15) . . . . ?
C5 N1 N2 C3 -179.16(15) . . . . ?
C5 N1 C1 O1 -2.3(3) . . . . ?
C5 N1 C1 C2 178.43(16) . . . . ?
C5 C6 C7 C8 -1.0(3) . . . . ?
C6 C5 C10 C9 1.7(3) . . . . ?
C6 C7 C8 C9 1.6(3) . . . . ?
C6 C7 C8 C11 -176.55(19) . . . . ?
C7 C8 C9 C10 -0.6(3) . . . . ?
C8 C9 C10 C5 -1.0(3) . . . . ?
C10 C5 C6 C7 -0.7(3) . . . . ?
C11 C8 C9 C10 177.55(19) . . . . ?
